data_7155662
loop_
_publ_author_name
'Guo, Hongchao'
'Gao, Xing'
'Li, Zhen'
'Yang, Wenjun'
'Liu, Yang'
'Chen, Wufeng'
'Zhang, Cheng'
'Zheng, Lufei'

_publ_section_title
;
 Phosphine-Catalyzed [3+2] and [4+2] Annulation Reactions of Ynones with
 Barbiturate-derived Alkenes
;
_journal_name_full 'Org. Biomol. Chem.'
_journal_paper_doi 10.1039/C7OB01034F
_journal_year 2017
_chemical_formula_moiety 'C23 H20 N2 O4'
_chemical_formula_sum 'C23 H20 N2 O4'
_chemical_formula_weight 388.41
_space_group_crystal_system monoclinic
_space_group_IT_number 14
_space_group_name_Hall '-P 2yn'
_space_group_name_H-M_alt 'P 1 21/n 1'
_symmetry_space_group_name_Hall '-P 2yn'
_symmetry_space_group_name_H-M 'P 1 21/n 1'
_atom_sites_solution_hydrogens geom
_atom_sites_solution_primary direct
_audit_creation_date 2016-05-05
_audit_creation_method
;
Olex2 1.2
(compiled 2016.02.19 svn.r3266 for OlexSys, GUI svn.r5155)
;
_audit_update_record
;
2017-01-03 deposited with the CCDC.
2017-05-30 downloaded from the CCDC.
;
_cell_angle_alpha 90
_cell_angle_beta 115.384(2)
_cell_angle_gamma 90
_cell_formula_units_Z 4
_cell_length_a 15.040(3)
_cell_length_b 8.7022(15)
_cell_length_c 15.900(3)
_cell_measurement_reflns_used 5140
_cell_measurement_temperature 173.1500
_cell_measurement_theta_max 27.4848
_cell_measurement_theta_min 2.3404
_cell_volume 1880.1(6)
_computing_cell_refinement 'CrystalClear (Rigaku Inc., 2007)'
_computing_data_collection 'CrystalClear (Rigaku Inc., 2007)'
_computing_data_reduction 'CrystalClear (Rigaku Inc., 2007)'
_computing_molecular_graphics 'Olex2 (Dolomanov et al., 2009)'
_computing_publication_material 'CIFTAB (Sheldrick, 2013)'
_computing_structure_refinement 'SHELXL (Sheldrick, 2014)'
_computing_structure_solution
;
'SHELXT (Sheldrick, 2014)'
;
_diffrn_ambient_temperature 173.1500
_diffrn_detector_area_resol_mean 28.5714
_diffrn_measured_fraction_theta_full 0.983
_diffrn_measured_fraction_theta_max 0.980
_diffrn_measurement_details
;
scan:
    Number of images: 360
               Slice: -110.0000 - 70.0000
         Image width: 0.5000
            Exp time: 4.0000
       Rotation axis: Omega
               Omega: 0.0000
                 Chi: 45.0000
                 Phi: 180.0000
                 XTD: 45.0657
              2theta: -19.8842
scan:
    Number of images: 270
               Slice: -76.2500 - 58.7500
         Image width: 0.5000
            Exp time: 4.0000
       Rotation axis: Omega
               Omega: 0.0000
                 Chi: 45.0000
                 Phi: 0.0000
                 XTD: 45.0657
              2theta: -19.8842
;
_diffrn_measurement_device
;
Saturn724+ (2x2 bin mode)
;
_diffrn_measurement_device_details
;
AFC10: Fixed Chi 2 circle
;
_diffrn_measurement_device_type 'Saturn724+ CCD'
_diffrn_measurement_method '\w scans at fixed \c = 45\%'
_diffrn_orient_matrix_type d*Trek
_diffrn_orient_matrix_UB_11 -0.0512
_diffrn_orient_matrix_UB_12 -0.0527
_diffrn_orient_matrix_UB_13 0.0037
_diffrn_orient_matrix_UB_21 0.0184
_diffrn_orient_matrix_UB_22 -0.0100
_diffrn_orient_matrix_UB_23 0.1130
_diffrn_orient_matrix_UB_31 -0.0648
_diffrn_orient_matrix_UB_32 0.0222
_diffrn_orient_matrix_UB_33 0.0125
_diffrn_radiation_detector CCD
_diffrn_radiation_monochromator 'Graphite Monochromator'
_diffrn_radiation_type MoK\a
_diffrn_radiation_wavelength 0.71073
_diffrn_reflns_av_R_equivalents 0.0266
_diffrn_reflns_av_unetI/netI 0.0258
_diffrn_reflns_Laue_measured_fraction_full 0.983
_diffrn_reflns_Laue_measured_fraction_max 0.980
_diffrn_reflns_limit_h_max 19
_diffrn_reflns_limit_h_min -19
_diffrn_reflns_limit_k_max 11
_diffrn_reflns_limit_k_min -10
_diffrn_reflns_limit_l_max 20
_diffrn_reflns_limit_l_min -20
_diffrn_reflns_number 12139
_diffrn_reflns_point_group_measured_fraction_full 0.983
_diffrn_reflns_point_group_measured_fraction_max 0.980
_diffrn_reflns_theta_full 26.000
_diffrn_reflns_theta_max 27.487
_diffrn_reflns_theta_min 2.998
_diffrn_source 'Sealed Tube'
_diffrn_source_current 30.0000
_diffrn_source_power 1.5000
_diffrn_source_voltage 50.0000
_exptl_absorpt_coefficient_mu 0.095
_exptl_absorpt_correction_T_max 1.0000
_exptl_absorpt_correction_T_min 0.8478
_exptl_absorpt_correction_type multi-scan
_exptl_absorpt_process_details 'CrystalClear (Rigaku Inc., 2007)'
_exptl_crystal_colour Colorless
_exptl_crystal_density_diffrn 1.372
_exptl_crystal_description block
_exptl_crystal_F_000 816
_exptl_crystal_size_max 0.616
_exptl_crystal_size_mid 0.609
_exptl_crystal_size_min 0.347
_refine_diff_density_max 0.209
_refine_diff_density_min -0.250
_refine_diff_density_rms 0.055
_refine_ls_extinction_method none
_refine_ls_goodness_of_fit_ref 1.127
_refine_ls_hydrogen_treatment constr
_refine_ls_matrix_type full
_refine_ls_number_parameters 265
_refine_ls_number_reflns 4237
_refine_ls_number_restraints 0
_refine_ls_restrained_S_all 1.127
_refine_ls_R_factor_all 0.0519
_refine_ls_R_factor_gt 0.0488
_refine_ls_shift/su_max 0.001
_refine_ls_shift/su_mean 0.000
_refine_ls_structure_factor_coef Fsqd
_refine_ls_weighting_details 'w=1/[\s^2^(Fo^2^)+(0.0435P)^2^+0.7070P] where P=(Fo^2^+2Fc^2^)/3'
_refine_ls_weighting_scheme calc
_refine_ls_wR_factor_gt 0.1110
_refine_ls_wR_factor_ref 0.1132
_reflns_Friedel_coverage 0.000
_reflns_number_gt 4049
_reflns_number_total 4237
_reflns_threshold_expression 'I > 2\s(I)'
_cod_data_source_file c7ob01034f2.cif
_cod_data_source_block sa4738
_cod_database_code 7155662
_shelx_space_group_comment
;
The symmetry employed for this shelxl refinement is uniquely defined
by the following loop, which should always be used as a source of
symmetry information in preference to the above space-group names.
They are only intended as comments.
;
_diffrn_number_total 4538
_olex2_refinement_description
;
1. Fixed Uiso
 At 1.2 times of:
  All C(H) groups
 At 1.5 times of:
  All C(H,H,H) groups
2.a Ternary CH refined with riding coordinates:
 C7(H7)
2.b Aromatic/amide H refined with riding coordinates:
 C11(H11), C12(H12), C13(H13), C14(H14), C15(H15), C19(H19), C20(H20),
 C21(H21), C22(H22), C23(H23)
2.c Idealised Me refined as rotating group:
 C5(H5A,H5B,H5C), C6(H6A,H6B,H6C), C16(H16A,H16B,H16C)
;
_shelx_shelxl_version_number 2014/7
_olex2_submission_special_instructions 'No special instructions were received'

loop_
_space_group_symop_operation_xyz
'x, y, z'
'-x+1/2, y+1/2, -z+1/2'
'-x, -y, -z'
'x-1/2, -y-1/2, z-1/2'

loop_
_atom_site_label
_atom_site_type_symbol
_atom_site_fract_x
_atom_site_fract_y
_atom_site_fract_z
_atom_site_U_iso_or_equiv
_atom_site_adp_type
_atom_site_occupancy
_atom_site_site_symmetry_order
_atom_site_calc_flag
_atom_site_refinement_flags_posn
O1 O 0.31318(7) 0.41143(14) 0.25916(8) 0.0392(3) Uani 1 1 d .
O2 O 0.63030(7) 0.23807(11) 0.39057(8) 0.0347(2) Uani 1 1 d .
O3 O 0.54685(7) 0.73769(11) 0.45002(7) 0.0297(2) Uani 1 1 d .
O4 O 0.86886(8) 0.62009(13) 0.65230(7) 0.0389(3) Uani 1 1 d .
N1 N 0.47070(8) 0.32107(14) 0.32730(8) 0.0285(3) Uani 1 1 d .
N2 N 0.43127(8) 0.56784(14) 0.36152(8) 0.0277(3) Uani 1 1 d .
C1 C 0.39938(10) 0.43211(17) 0.31191(9) 0.0289(3) Uani 1 1 d .
C2 C 0.57214(10) 0.34225(15) 0.38160(9) 0.0261(3) Uani 1 1 d .
C3 C 0.60089(9) 0.49188(15) 0.42335(9) 0.0245(3) Uani 1 1 d .
C4 C 0.53001(9) 0.59506(15) 0.41250(9) 0.0244(3) Uani 1 1 d .
C5 C 0.43754(12) 0.17738(18) 0.27426(11) 0.0381(3) Uani 1 1 d .
H5A H 0.3751 0.1480 0.2721 0.057 Uiso 1 1 calc GR
H5B H 0.4849 0.0978 0.3040 0.057 Uiso 1 1 calc GR
H5C H 0.4310 0.1926 0.2121 0.057 Uiso 1 1 calc GR
C6 C 0.35726(10) 0.68600(19) 0.35076(11) 0.0370(3) Uani 1 1 d .
H6A H 0.3590 0.7644 0.3090 0.055 Uiso 1 1 calc GR
H6B H 0.3714 0.7308 0.4103 0.055 Uiso 1 1 calc GR
H6C H 0.2931 0.6399 0.3259 0.055 Uiso 1 1 calc GR
C7 C 0.70835(9) 0.53092(15) 0.47534(9) 0.0243(3) Uani 1 1 d .
H7 H 0.7405 0.4501 0.5214 0.029 Uiso 1 1 calc R
C8 C 0.71912(9) 0.68193(15) 0.52618(9) 0.0252(3) Uani 1 1 d .
C9 C 0.64427(10) 0.77626(16) 0.51147(9) 0.0271(3) Uani 1 1 d .
C10 C 0.76044(9) 0.54367(15) 0.41149(9) 0.0252(3) Uani 1 1 d .
C11 C 0.72384(11) 0.63868(18) 0.33360(10) 0.0334(3) Uani 1 1 d .
H11 H 0.6667 0.6949 0.3199 0.040 Uiso 1 1 calc R
C12 C 0.77164(12) 0.6505(2) 0.27605(11) 0.0426(4) Uani 1 1 d .
H12 H 0.7467 0.7147 0.2243 0.051 Uiso 1 1 calc R
C13 C 0.85627(13) 0.5666(2) 0.29572(13) 0.0468(4) Uani 1 1 d .
H13 H 0.8868 0.5712 0.2558 0.056 Uiso 1 1 calc R
C14 C 0.89544(12) 0.4762(2) 0.37454(13) 0.0453(4) Uani 1 1 d .
H14 H 0.9535 0.4221 0.3888 0.054 Uiso 1 1 calc R
C15 C 0.84803(10) 0.46593(17) 0.43279(11) 0.0339(3) Uani 1 1 d .
H15 H 0.8753 0.4064 0.4865 0.041 Uiso 1 1 calc R
C16 C 0.64298(11) 0.93138(17) 0.55061(11) 0.0350(3) Uani 1 1 d .
H16A H 0.6338 1.0082 0.5043 0.052 Uiso 1 1 calc GR
H16B H 0.7043 0.9490 0.6039 0.052 Uiso 1 1 calc GR
H16C H 0.5900 0.9369 0.5689 0.052 Uiso 1 1 calc GR
C17 C 0.82358(10) 0.71659(16) 0.59411(9) 0.0270(3) Uani 1 1 d .
C18 C 0.87211(10) 0.86088(16) 0.58535(9) 0.0268(3) Uani 1 1 d .
C19 C 0.83204(11) 0.95296(17) 0.50620(10) 0.0332(3) Uani 1 1 d .
H19 H 0.7719 0.9269 0.4578 0.040 Uiso 1 1 calc R
C20 C 0.88126(12) 1.08297(18) 0.49931(11) 0.0396(4) Uani 1 1 d .
H20 H 0.8541 1.1442 0.4463 0.048 Uiso 1 1 calc R
C21 C 0.97078(12) 1.12228(18) 0.57103(12) 0.0387(3) Uani 1 1 d .
H21 H 1.0035 1.2102 0.5664 0.046 Uiso 1 1 calc R
C22 C 1.01188(11) 1.03071(18) 0.64992(11) 0.0348(3) Uani 1 1 d .
H22 H 1.0721 1.0571 0.6980 0.042 Uiso 1 1 calc R
C23 C 0.96318(10) 0.90047(17) 0.65689(9) 0.0300(3) Uani 1 1 d .
H23 H 0.9911 0.8386 0.7095 0.036 Uiso 1 1 calc R

loop_
_atom_site_aniso_label
_atom_site_aniso_U_11
_atom_site_aniso_U_22
_atom_site_aniso_U_33
_atom_site_aniso_U_23
_atom_site_aniso_U_13
_atom_site_aniso_U_12
O1 0.0239(5) 0.0460(6) 0.0411(6) -0.0044(5) 0.0075(4) -0.0071(5)
O2 0.0311(5) 0.0260(5) 0.0438(6) -0.0050(4) 0.0130(4) 0.0005(4)
O3 0.0227(5) 0.0278(5) 0.0327(5) -0.0054(4) 0.0061(4) 0.0027(4)
O4 0.0334(5) 0.0367(6) 0.0331(5) 0.0091(5) 0.0013(4) 0.0003(5)
N1 0.0253(5) 0.0289(6) 0.0312(6) -0.0042(5) 0.0119(5) -0.0061(5)
N2 0.0203(5) 0.0316(6) 0.0289(6) -0.0009(5) 0.0083(4) 0.0017(4)
C1 0.0235(6) 0.0350(7) 0.0279(6) -0.0001(6) 0.0109(5) -0.0047(5)
C2 0.0256(6) 0.0265(7) 0.0263(6) 0.0002(5) 0.0113(5) -0.0021(5)
C3 0.0226(6) 0.0254(6) 0.0244(6) -0.0003(5) 0.0091(5) -0.0010(5)
C4 0.0222(6) 0.0265(6) 0.0225(6) -0.0008(5) 0.0078(5) -0.0017(5)
C5 0.0356(8) 0.0340(8) 0.0439(8) -0.0103(7) 0.0163(7) -0.0118(6)
C6 0.0236(6) 0.0419(9) 0.0406(8) -0.0014(7) 0.0091(6) 0.0071(6)
C7 0.0224(6) 0.0219(6) 0.0254(6) 0.0014(5) 0.0073(5) 0.0016(5)
C8 0.0246(6) 0.0256(6) 0.0221(6) 0.0004(5) 0.0069(5) -0.0007(5)
C9 0.0255(6) 0.0284(7) 0.0234(6) -0.0023(5) 0.0066(5) -0.0006(5)
C10 0.0219(6) 0.0242(6) 0.0271(6) -0.0052(5) 0.0082(5) -0.0043(5)
C11 0.0266(7) 0.0404(8) 0.0289(7) 0.0013(6) 0.0079(6) -0.0025(6)
C12 0.0413(9) 0.0548(10) 0.0302(7) -0.0010(7) 0.0138(7) -0.0142(8)
C13 0.0451(9) 0.0567(11) 0.0495(9) -0.0153(8) 0.0307(8) -0.0202(8)
C14 0.0325(8) 0.0446(9) 0.0671(11) -0.0130(9) 0.0292(8) -0.0041(7)
C15 0.0276(7) 0.0286(7) 0.0441(8) -0.0016(6) 0.0141(6) 0.0017(6)
C16 0.0327(7) 0.0328(8) 0.0347(7) -0.0090(6) 0.0100(6) 0.0024(6)
C17 0.0259(6) 0.0296(7) 0.0215(6) -0.0016(5) 0.0062(5) 0.0017(5)
C18 0.0252(6) 0.0274(7) 0.0249(6) -0.0032(5) 0.0079(5) 0.0010(5)
C19 0.0299(7) 0.0306(7) 0.0295(7) 0.0000(6) 0.0037(6) -0.0023(6)
C20 0.0426(9) 0.0307(8) 0.0361(8) 0.0051(6) 0.0079(7) -0.0013(7)
C21 0.0376(8) 0.0282(7) 0.0464(9) -0.0031(6) 0.0142(7) -0.0068(6)
C22 0.0266(7) 0.0362(8) 0.0355(7) -0.0088(6) 0.0075(6) -0.0043(6)
C23 0.0255(6) 0.0344(7) 0.0262(6) -0.0018(6) 0.0074(5) 0.0020(6)

loop_
_atom_type_symbol
_atom_type_description
_atom_type_scat_dispersion_real
_atom_type_scat_dispersion_imag
_atom_type_scat_source
C C 0.0033 0.0016 'International Tables Vol C Tables 4.2.6.8 and 6.1.1.4'
H H 0.0000 0.0000 'International Tables Vol C Tables 4.2.6.8 and 6.1.1.4'
N N 0.0061 0.0033 'International Tables Vol C Tables 4.2.6.8 and 6.1.1.4'
O O 0.0106 0.0060 'International Tables Vol C Tables 4.2.6.8 and 6.1.1.4'

loop_
_geom_angle_atom_site_label_1
_geom_angle_atom_site_label_2
_geom_angle_atom_site_label_3
_geom_angle
C4 O3 C9 117.81(10)
C1 N1 C2 124.83(12)
C1 N1 C5 116.44(12)
C2 N1 C5 118.38(12)
C1 N2 C6 118.00(11)
C4 N2 C1 120.36(11)
C4 N2 C6 121.40(12)
O1 C1 N1 122.24(14)
O1 C1 N2 121.59(13)
N1 C1 N2 116.16(12)
O2 C2 N1 120.47(12)
O2 C2 C3 123.84(12)
N1 C2 C3 115.69(12)
C2 C3 C7 119.76(11)
C4 C3 C2 118.59(12)
C4 C3 C7 121.63(12)
O3 C4 N2 111.67(11)
C3 C4 O3 124.51(12)
C3 C4 N2 123.82(12)
N1 C5 H5A 109.5
N1 C5 H5B 109.5
N1 C5 H5C 109.5
H5A C5 H5B 109.5
H5A C5 H5C 109.5
H5B C5 H5C 109.5
N2 C6 H6A 109.5
N2 C6 H6B 109.5
N2 C6 H6C 109.5
H6A C6 H6B 109.5
H6A C6 H6C 109.5
H6B C6 H6C 109.5
C3 C7 H7 108.6
C3 C7 C8 109.44(10)
C3 C7 C10 112.76(11)
C8 C7 H7 108.6
C8 C7 C10 108.86(10)
C10 C7 H7 108.6
C9 C8 C7 123.55(12)
C9 C8 C17 123.10(12)
C17 C8 C7 113.34(11)
O3 C9 C16 108.02(11)
C8 C9 O3 121.65(12)
C8 C9 C16 130.32(13)
C11 C10 C7 120.95(12)
C15 C10 C7 120.37(12)
C15 C10 C11 118.61(13)
C10 C11 H11 119.6
C12 C11 C10 120.76(14)
C12 C11 H11 119.6
C11 C12 H12 120.0
C13 C12 C11 119.91(16)
C13 C12 H12 120.0
C12 C13 H13 120.0
C14 C13 C12 120.01(15)
C14 C13 H13 120.0
C13 C14 H14 120.0
C13 C14 C15 119.96(15)
C15 C14 H14 120.0
C10 C15 C14 120.64(15)
C10 C15 H15 119.7
C14 C15 H15 119.7
C9 C16 H16A 109.5
C9 C16 H16B 109.5
C9 C16 H16C 109.5
H16A C16 H16B 109.5
H16A C16 H16C 109.5
H16B C16 H16C 109.5
O4 C17 C8 118.55(13)
O4 C17 C18 121.02(12)
C18 C17 C8 120.28(11)
C19 C18 C17 122.03(12)
C19 C18 C23 119.17(13)
C23 C18 C17 118.72(12)
C18 C19 H19 119.9
C20 C19 C18 120.24(13)
C20 C19 H19 119.9
C19 C20 H20 119.9
C19 C20 C21 120.15(14)
C21 C20 H20 119.9
C20 C21 H21 119.9
C20 C21 C22 120.14(14)
C22 C21 H21 119.9
C21 C22 H22 120.1
C23 C22 C21 119.89(13)
C23 C22 H22 120.1
C18 C23 H23 119.8
C22 C23 C18 120.40(13)
C22 C23 H23 119.8

loop_
_geom_bond_atom_site_label_1
_geom_bond_atom_site_label_2
_geom_bond_distance
O1 C1 1.2184(17)
O2 C2 1.2248(17)
O3 C4 1.3532(16)
O3 C9 1.4095(16)
O4 C17 1.2185(17)
N1 C1 1.3853(18)
N1 C2 1.4063(17)
N1 C5 1.4707(18)
N2 C1 1.3866(18)
N2 C4 1.3735(17)
N2 C6 1.4705(18)
C2 C3 1.4412(19)
C3 C4 1.3472(18)
C3 C7 1.5051(18)
C5 H5A 0.9600
C5 H5B 0.9600
C5 H5C 0.9600
C6 H6A 0.9600
C6 H6B 0.9600
C6 H6C 0.9600
C7 H7 0.9800
C7 C8 1.5147(18)
C7 C10 1.5292(18)
C8 C9 1.3304(19)
C8 C17 1.5070(18)
C9 C16 1.4900(19)
C10 C11 1.391(2)
C10 C15 1.3876(19)
C11 H11 0.9300
C11 C12 1.389(2)
C12 H12 0.9300
C12 C13 1.382(3)
C13 H13 0.9300
C13 C14 1.380(3)
C14 H14 0.9300
C14 C15 1.393(2)
C15 H15 0.9300
C16 H16A 0.9600
C16 H16B 0.9600
C16 H16C 0.9600
C17 C18 1.4887(19)
C18 C19 1.392(2)
C18 C23 1.3974(19)
C19 H19 0.9300
C19 C20 1.382(2)
C20 H20 0.9300
C20 C21 1.383(2)
C21 H21 0.9300
C21 C22 1.388(2)
C22 H22 0.9300
C22 C23 1.379(2)
C23 H23 0.9300

loop_
_geom_torsion_atom_site_label_1
_geom_torsion_atom_site_label_2
_geom_torsion_atom_site_label_3
_geom_torsion_atom_site_label_4
_geom_torsion
O2 C2 C3 C4 -176.73(13)
O2 C2 C3 C7 5.0(2)
O4 C17 C18 C19 162.80(14)
O4 C17 C18 C23 -13.8(2)
N1 C2 C3 C4 3.96(18)
N1 C2 C3 C7 -174.35(11)
C1 N1 C2 O2 -179.10(13)
C1 N1 C2 C3 0.23(19)
C1 N2 C4 O3 175.29(11)
C1 N2 C4 C3 -4.6(2)
C2 N1 C1 O1 174.89(13)
C2 N1 C1 N2 -6.35(19)
C2 C3 C4 O3 178.20(11)
C2 C3 C4 N2 -1.9(2)
C2 C3 C7 C8 -170.24(11)
C2 C3 C7 C10 68.43(15)
C3 C7 C8 C9 -11.66(18)
C3 C7 C8 C17 169.40(11)
C3 C7 C10 C11 53.03(17)
C3 C7 C10 C15 -130.06(13)
C4 O3 C9 C8 5.96(19)
C4 O3 C9 C16 -174.51(11)
C4 N2 C1 O1 -172.82(13)
C4 N2 C1 N1 8.41(18)
C4 C3 C7 C8 11.51(17)
C4 C3 C7 C10 -109.82(14)
C5 N1 C1 O1 1.8(2)
C5 N1 C1 N2 -179.45(12)
C5 N1 C2 O2 -6.11(19)
C5 N1 C2 C3 173.21(12)
C6 N2 C1 O1 1.7(2)
C6 N2 C1 N1 -177.12(12)
C6 N2 C4 O3 1.01(17)
C6 N2 C4 C3 -178.90(13)
C7 C3 C4 O3 -3.5(2)
C7 C3 C4 N2 176.37(12)
C7 C8 C9 O3 3.6(2)
C7 C8 C9 C16 -175.80(13)
C7 C8 C17 O4 -53.04(16)
C7 C8 C17 C18 122.55(13)
C7 C10 C11 C12 179.69(13)
C7 C10 C15 C14 179.52(13)
C8 C7 C10 C11 -68.63(15)
C8 C7 C10 C15 108.28(14)
C8 C17 C18 C19 -12.68(19)
C8 C17 C18 C23 170.68(12)
C9 O3 C4 N2 174.06(11)
C9 O3 C4 C3 -6.03(19)
C9 C8 C17 O4 128.01(15)
C9 C8 C17 C18 -56.40(18)
C10 C7 C8 C9 112.00(14)
C10 C7 C8 C17 -66.95(13)
C10 C11 C12 C13 0.3(2)
C11 C10 C15 C14 -3.5(2)
C11 C12 C13 C14 -2.7(3)
C12 C13 C14 C15 1.9(3)
C13 C14 C15 C10 1.2(2)
C15 C10 C11 C12 2.7(2)
C17 C8 C9 O3 -177.55(11)
C17 C8 C9 C16 3.0(2)
C17 C18 C19 C20 -177.54(14)
C17 C18 C23 C22 177.93(13)
C18 C19 C20 C21 0.1(2)
C19 C18 C23 C22 1.2(2)
C19 C20 C21 C22 0.4(2)
C20 C21 C22 C23 -0.2(2)
C21 C22 C23 C18 -0.7(2)
C23 C18 C19 C20 -0.9(2)
